data_4335005
loop_
_publ_author_name
'Yunshan Zhou'
'Yan Guo'
'Sheng Xu'
'Lijuan Zhang'
'Waqar Ahmad'
'Zonghai Shi'

_publ_section_title
;
 Photoluminescent 3D Lanthanide-Organic Frameworks Based on
 2,5-Dioxo-1,4-piperazinylbis(methylphosphonic) Acid Formed via in Situ
 Cyclodehydration of Glyphosates
;
_journal_name_full 'Inorganic Chemistry'
_journal_page_first 6338
_journal_page_last 6345
_journal_paper_doi 10.1021/ic302821w
_journal_volume 52
_journal_year 2013
_chemical_formula_sum 'C6 H10 Gd N3 O11 P2'
_chemical_formula_weight 519.36
_chemical_name_systematic
; 
 ? 
;
_space_group_IT_number 15
_symmetry_cell_setting monoclinic
_symmetry_space_group_name_Hall '-C 2yc'
_symmetry_space_group_name_H-M 'C 1 2/c 1'
_atom_sites_solution_hydrogens geom
_atom_sites_solution_primary direct
_atom_sites_solution_secondary difmap
_audit_creation_method SHELXL-97
_cell_angle_alpha 90.00
_cell_angle_beta 107.16(3)
_cell_angle_gamma 90.00
_cell_formula_units_Z 4
_cell_length_a 13.698(3)
_cell_length_b 10.820(2)
_cell_length_c 9.954(2)
_cell_measurement_reflns_used 1785
_cell_measurement_temperature 293(2)
_cell_measurement_theta_max 29.0962
_cell_measurement_theta_min 3.1055
_cell_volume 1409.6(5)
_computing_structure_refinement 'SHELXL-97 (Sheldrick, 1997)'
_computing_structure_solution 'SHELXS-97 (Sheldrick, 1990)'
_diffrn_ambient_temperature 293(2)
_diffrn_detector_area_resol_mean 16.0971
_diffrn_measured_fraction_theta_full 0.997
_diffrn_measured_fraction_theta_max 0.997
_diffrn_measurement_device_type 'Xcalibur, Eos, Gemini'
_diffrn_measurement_method '\w scans'
_diffrn_radiation_monochromator graphite
_diffrn_radiation_source 'Enhance (Mo) x-ray Source'
_diffrn_radiation_type MoK\a
_diffrn_radiation_wavelength 0.71073
_diffrn_reflns_av_R_equivalents 0.0138
_diffrn_reflns_av_sigmaI/netI 0.0194
_diffrn_reflns_limit_h_max 16
_diffrn_reflns_limit_h_min -10
_diffrn_reflns_limit_k_max 6
_diffrn_reflns_limit_k_min -12
_diffrn_reflns_limit_l_max 11
_diffrn_reflns_limit_l_min -11
_diffrn_reflns_number 2589
_diffrn_reflns_theta_full 25.00
_diffrn_reflns_theta_max 25.00
_diffrn_reflns_theta_min 3.11
_diffrn_standards_number 3267
_exptl_absorpt_coefficient_mu 4.998
_exptl_absorpt_correction_T_max 1.00000
_exptl_absorpt_correction_T_min 0.72629
_exptl_absorpt_correction_type multi-scan
_exptl_crystal_colour colorless
_exptl_crystal_density_diffrn 2.447
_exptl_crystal_description stick
_exptl_crystal_F_000 996
_exptl_crystal_size_max 0.6
_exptl_crystal_size_mid 0.2
_exptl_crystal_size_min 0.17
_refine_diff_density_max 0.664
_refine_diff_density_min -0.440
_refine_diff_density_rms 0.092
_refine_ls_extinction_method none
_refine_ls_goodness_of_fit_ref 1.210
_refine_ls_hydrogen_treatment none
_refine_ls_matrix_type full
_refine_ls_number_parameters 126
_refine_ls_number_reflns 1243
_refine_ls_number_restraints 0
_refine_ls_restrained_S_all 1.210
_refine_ls_R_factor_all 0.0171
_refine_ls_R_factor_gt 0.0165
_refine_ls_shift/su_max 0.001
_refine_ls_shift/su_mean 0.000
_refine_ls_structure_factor_coef Fsqd
_refine_ls_weighting_details 'calc w=1/[\s^2^(Fo^2^)+(0.0199P)^2^+2.1500P] where P=(Fo^2^+2Fc^2^)/3'
_refine_ls_weighting_scheme calc
_refine_ls_wR_factor_gt 0.0425
_refine_ls_wR_factor_ref 0.0427
_reflns_number_gt 1217
_reflns_number_total 1243
_reflns_threshold_expression >2sigma(I)
_cod_data_source_file ic302821w_si_004.cif
_cod_data_source_block gd-gm
_cod_database_code 4335005

loop_
_symmetry_equiv_pos_as_xyz
'x, y, z'
'-x, y, -z+1/2'
'x+1/2, y+1/2, z'
'-x+1/2, y+1/2, -z+1/2'
'-x, -y, -z'
'x, -y, z-1/2'
'-x+1/2, -y+1/2, -z'
'x+1/2, -y+1/2, z-1/2'

loop_
_atom_site_label
_atom_site_type_symbol
_atom_site_fract_x
_atom_site_fract_y
_atom_site_fract_z
_atom_site_U_iso_or_equiv
_atom_site_adp_type
_atom_site_occupancy
_atom_site_symmetry_multiplicity
_atom_site_calc_flag
_atom_site_refinement_flags
Gd1 Gd 0.5000 0.86441(2) 0.2500 0.01221(9) Uani 1 2 d S
O1 O 0.4390(2) 0.6403(2) 0.1525(3) 0.0345(7) Uani 1 1 d .
O2 O 0.37844(18) 0.8842(2) 0.0359(2) 0.0234(5) Uani 1 1 d .
O3 O 0.5000 0.4660(4) 0.2500 0.0683(16) Uani 1 2 d S
O4 O 0.57949(17) 1.0331(2) 0.1809(2) 0.0242(5) Uani 1 1 d .
O5 O 0.62111(18) 0.7779(2) 0.1525(2) 0.0259(6) Uani 1 1 d .
O6 O 0.75746(19) 1.0291(3) 0.1714(3) 0.0275(6) Uani 1 1 d .
P1 P 0.65234(6) 1.09906(8) 0.12018(8) 0.01496(18) Uani 1 1 d .
N1 N 0.7826(2) 0.7486(3) 0.1480(3) 0.0178(6) Uani 1 1 d .
N2 N 0.5000 0.5788(5) 0.2500 0.0349(11) Uani 1 2 d S
C1 C 0.6837(2) 0.7643(3) 0.0854(3) 0.0183(7) Uani 1 1 d .
C2 C 0.6429(3) 0.7648(4) -0.0717(4) 0.0240(8) Uani 1 1 d .
C3 C 0.6771(3) 1.2519(3) 0.1972(3) 0.0191(7) Uani 1 1 d .
H2A H 0.590(3) 0.702(4) -0.100(4) 0.032(11) Uiso 1 1 d .
H2B H 0.607(3) 0.840(4) -0.102(4) 0.027(11) Uiso 1 1 d .
H3A H 0.614(3) 1.300(4) 0.172(4) 0.026(10) Uiso 1 1 d .
H3B H 0.723(3) 1.298(4) 0.165(4) 0.029(10) Uiso 1 1 d .
H3 H 0.796(3) 1.058(5) 0.151(5) 0.045(16) Uiso 1 1 d .

loop_
_atom_site_aniso_label
_atom_site_aniso_U_11
_atom_site_aniso_U_22
_atom_site_aniso_U_33
_atom_site_aniso_U_23
_atom_site_aniso_U_13
_atom_site_aniso_U_12
Gd1 0.01064(12) 0.01797(14) 0.00898(13) 0.000 0.00436(9) 0.000
O1 0.0286(15) 0.0338(17) 0.0393(17) 0.0013(13) 0.0072(13) 0.0053(12)
O2 0.0230(12) 0.0333(15) 0.0112(12) -0.0017(10) 0.0007(10) -0.0023(11)
O3 0.055(3) 0.020(2) 0.115(5) 0.000 0.002(3) 0.000
O4 0.0259(12) 0.0262(14) 0.0229(13) -0.0005(11) 0.0107(10) -0.0103(11)
O5 0.0257(12) 0.0341(15) 0.0251(13) 0.0007(12) 0.0189(11) 0.0069(12)
O6 0.0188(13) 0.0266(15) 0.0347(15) 0.0038(12) 0.0040(12) 0.0003(12)
P1 0.0147(4) 0.0184(4) 0.0108(4) 0.0002(3) 0.0022(3) -0.0025(3)
N1 0.0181(13) 0.0241(15) 0.0120(13) 0.0030(12) 0.0057(11) 0.0061(12)
N2 0.025(2) 0.028(3) 0.053(3) 0.000 0.014(2) 0.000
C1 0.0191(16) 0.0180(17) 0.0207(17) 0.0049(14) 0.0103(14) 0.0035(14)
C2 0.0152(15) 0.039(2) 0.0189(18) 0.0043(17) 0.0068(14) 0.0077(17)
C3 0.0238(17) 0.0205(18) 0.0131(16) -0.0002(14) 0.0057(14) -0.0023(16)

loop_
_atom_type_symbol
_atom_type_description
_atom_type_scat_dispersion_real
_atom_type_scat_dispersion_imag
_atom_type_scat_source
C C 0.0033 0.0016 'International Tables Vol C Tables 4.2.6.8 and 6.1.1.4'
H H 0.0000 0.0000 'International Tables Vol C Tables 4.2.6.8 and 6.1.1.4'
N N 0.0061 0.0033 'International Tables Vol C Tables 4.2.6.8 and 6.1.1.4'
O O 0.0106 0.0060 'International Tables Vol C Tables 4.2.6.8 and 6.1.1.4'
P P 0.1023 0.0942 'International Tables Vol C Tables 4.2.6.8 and 6.1.1.4'
Gd Gd -0.1653 3.9035 'International Tables Vol C Tables 4.2.6.8 and 6.1.1.4'

loop_
_geom_angle_atom_site_label_1
_geom_angle_atom_site_label_2
_geom_angle_atom_site_label_3
_geom_angle
_geom_angle_site_symmetry_1
_geom_angle_site_symmetry_3
O2 Gd1 O2 169.30(13) 2_655 .
O2 Gd1 O4 85.82(8) 2_655 2_655
O2 Gd1 O4 85.81(8) . 2_655
O2 Gd1 O4 85.81(8) 2_655 .
O2 Gd1 O4 85.82(8) . .
O4 Gd1 O4 76.91(12) 2_655 .
O2 Gd1 O5 93.49(9) 2_655 2_655
O2 Gd1 O5 90.77(9) . 2_655
O4 Gd1 O5 75.03(8) 2_655 2_655
O4 Gd1 O5 151.90(9) . 2_655
O2 Gd1 O5 90.77(9) 2_655 .
O2 Gd1 O5 93.49(9) . .
O4 Gd1 O5 151.90(9) 2_655 .
O4 Gd1 O5 75.03(8) . .
O5 Gd1 O5 133.06(13) 2_655 .
O2 Gd1 O1 119.26(9) 2_655 .
O2 Gd1 O1 71.44(9) . .
O4 Gd1 O1 134.38(8) 2_655 .
O4 Gd1 O1 137.04(8) . .
O5 Gd1 O1 66.59(9) 2_655 .
O5 Gd1 O1 70.70(9) . .
O2 Gd1 O1 71.44(9) 2_655 2_655
O2 Gd1 O1 119.26(9) . 2_655
O4 Gd1 O1 137.04(8) 2_655 2_655
O4 Gd1 O1 134.38(8) . 2_655
O5 Gd1 O1 70.70(9) 2_655 2_655
O5 Gd1 O1 66.59(9) . 2_655
O1 Gd1 O1 47.93(12) . 2_655
N2 O1 Gd1 97.7(2) . .
P1 O2 Gd1 151.72(15) 5_675 .
P1 O4 Gd1 157.03(16) . .
C1 O5 Gd1 162.5(2) . .
P1 O6 H3 113(4) . .
O4 P1 O2 117.48(14) . 5_675
O4 P1 O6 107.22(15) . .
O2 P1 O6 110.23(15) 5_675 .
O4 P1 C3 109.21(15) . .
O2 P1 C3 106.80(15) 5_675 .
O6 P1 C3 105.24(16) . .
C1 N1 C2 123.2(3) . 7_665
C1 N1 C3 120.3(3) . 4_645
C2 N1 C3 116.5(3) 7_665 4_645
O3 N2 O1 121.7(2) . 2_655
O3 N2 O1 121.7(2) . .
O1 N2 O1 116.6(4) 2_655 .
O5 C1 N1 122.3(3) . .
O5 C1 C2 117.2(3) . .
N1 C1 C2 120.5(3) . .
N1 C2 C1 116.3(3) 7_665 .
N1 C2 H2A 111(2) 7_665 .
C1 C2 H2A 108(2) . .
N1 C2 H2B 108(2) 7_665 .
C1 C2 H2B 109(3) . .
H2A C2 H2B 104(3) . .
N1 C3 P1 112.6(2) 4_655 .
N1 C3 H3A 108(2) 4_655 .
P1 C3 H3A 110(2) . .
N1 C3 H3B 107(2) 4_655 .
P1 C3 H3B 114(2) . .
H3A C3 H3B 105(3) . .

loop_
_geom_bond_atom_site_label_1
_geom_bond_atom_site_label_2
_geom_bond_distance
_geom_bond_site_symmetry_2
Gd1 O2 2.295(2) 2_655
Gd1 O2 2.295(2) .
Gd1 O4 2.330(2) 2_655
Gd1 O4 2.330(2) .
Gd1 O5 2.349(2) 2_655
Gd1 O5 2.349(2) .
Gd1 O1 2.654(3) .
Gd1 O1 2.654(3) 2_655
O1 N2 1.267(4) .
O2 P1 1.496(2) 5_675
O3 N2 1.221(7) .
O4 P1 1.492(2) .
O5 C1 1.242(4) .
O6 P1 1.572(3) .
O6 H3 0.70(4) .
P1 O2 1.496(2) 5_675
P1 C3 1.813(4) .
N1 C1 1.324(4) .
N1 C2 1.448(4) 7_665
N1 C3 1.476(4) 4_645
N2 O1 1.267(4) 2_655
C1 C2 1.497(5) .
C2 N1 1.448(4) 7_665
C2 H2A 0.97(4) .
C2 H2B 0.95(4) .
C3 N1 1.476(4) 4_655
C3 H3A 0.98(4) .
C3 H3B 0.94(4) .
